data_1542473
loop_
_publ_author_name
'Krueger, Martin'
'Albat, Martin'
'Pieper, Florian'
'Stock, Norbert'

_publ_section_title
;
 Dimethylammonium 2-amino-5-nitroterephthalate hemihydrate
;
_journal_issue 1
_journal_name_full IUCrData
_journal_page_first x160048
_journal_paper_doi 10.1107/S2414314616000481
_journal_volume 1
_journal_year 2016
_chemical_formula_iupac 'C2 H8 N +, C8 H5 N2 O6 -, 0.5(H2 O)'
_chemical_formula_moiety 'C2 H8 N +, C8 H5 N2 O6 -, 0.5(H2 O)'
_chemical_formula_sum 'C10 H14 N8 O6.5'
_chemical_formula_weight 280.24
_chemical_name_systematic
;
Dimethylammonium 2-amino-5-nitroterephthalate hemihydrate
;
_space_group_crystal_system monoclinic
_space_group_IT_number 15
_space_group_name_Hall '-C 2yc'
_space_group_name_H-M_alt 'C 1 2/c 1'
_symmetry_space_group_name_Hall '-C 2yc'
_symmetry_space_group_name_H-M 'C 1 2/c 1'
_atom_sites_solution_hydrogens mixed
_audit_creation_method SHELXL-2014/7
_cell_angle_alpha 90
_cell_angle_beta 99.98(3)
_cell_angle_gamma 90
_cell_formula_units_Z 8
_cell_length_a 21.494(4)
_cell_length_b 6.4300(13)
_cell_length_c 19.193(4)
_cell_measurement_reflns_used 9323
_cell_measurement_temperature 293(2)
_cell_measurement_theta_max 25
_cell_measurement_theta_min 2.05
_cell_volume 2612.5(9)
_computing_cell_refinement
;
X-AREA (Stoe, 2008)
;
_computing_data_collection
;
X-AREA (Stoe, 2008)
;
_computing_data_reduction
;
X-AREA (Stoe, 2008)
;
_computing_molecular_graphics
;
DIAMOND (Brandenburg, 1999)
;
_computing_publication_material
;
publCIF (Westrip, 2010)
;
_computing_structure_refinement
;
SHELXL2014 (Sheldrick, 2015b)
;
_computing_structure_solution
;
SHELXT (Sheldrick, 2015a)
;
_diffrn_ambient_temperature 293(2)
_diffrn_measured_fraction_theta_full 0.998
_diffrn_measured_fraction_theta_max 0.998
_diffrn_measurement_device_type 'Stoe IPDS-1'
_diffrn_measurement_method 'Phi scan'
_diffrn_radiation_type MoK\a
_diffrn_radiation_wavelength 0.71073
_diffrn_reflns_av_R_equivalents 0.0866
_diffrn_reflns_limit_h_max 25
_diffrn_reflns_limit_h_min -25
_diffrn_reflns_limit_k_max 7
_diffrn_reflns_limit_k_min -7
_diffrn_reflns_limit_l_max 22
_diffrn_reflns_limit_l_min -22
_diffrn_reflns_number 8870
_diffrn_reflns_theta_full 25.002
_diffrn_reflns_theta_max 25.002
_diffrn_reflns_theta_min 2.155
_exptl_absorpt_coefficient_mu 0.121
_exptl_absorpt_correction_T_max 0.98
_exptl_absorpt_correction_T_min 0.96
_exptl_absorpt_correction_type numerical
_exptl_absorpt_process_details
;
(X-SHAPE and X-RED; Stoe, 2008)
;
_exptl_crystal_colour brown
_exptl_crystal_density_diffrn 1.425
_exptl_crystal_description needle
_exptl_crystal_F_000 1176
_exptl_crystal_size_max 0.21
_exptl_crystal_size_mid 0.12
_exptl_crystal_size_min 0.047
_refine_diff_density_max 0.167
_refine_diff_density_min -0.233
_refine_ls_extinction_method none
_refine_ls_goodness_of_fit_ref 1.001
_refine_ls_hydrogen_treatment mixed
_refine_ls_matrix_type full
_refine_ls_number_parameters 191
_refine_ls_number_reflns 2305
_refine_ls_number_restraints 0
_refine_ls_restrained_S_all 1.001
_refine_ls_R_factor_all 0.1130
_refine_ls_R_factor_gt 0.0509
_refine_ls_shift/su_max 0.000
_refine_ls_shift/su_mean 0.000
_refine_ls_structure_factor_coef Fsqd
_refine_ls_weighting_details 'w=1/[\s^2^(Fo^2^)+(0.0600P)^2^] where P=(Fo^2^+2Fc^2^)/3'
_refine_ls_weighting_scheme calc
_refine_ls_wR_factor_gt 0.1128
_refine_ls_wR_factor_ref 0.1394
_reflns_number_gt 1218
_reflns_number_total 2305
_reflns_threshold_expression 'I > 2\s(I)'
_cod_data_source_file sj4003sup1.cif
_cod_data_source_block I
_cod_depositor_comments
;
         Adding full bibliography for 1542473.cif.

2017-03-17
Z value and formula fixed to values more according to usual
chemical conventions.                 miguel
;
_cod_original_formula_sum 'C20 H28 N6 O13'
_cod_original_formula_weight 560.48
_cod_original_formula_moiety '2(C2 H8 N +), 2(C8 H5 N2 O6 -), (H2 O)'
_cod_original_formula_units_Z 4
_cod_database_code 1542473
_cod_database_fobs_code 1542473
_shelx_space_group_comment
;
The symmetry employed for this shelxl refinement is uniquely defined
by the following loop, which should always be used as a source of
symmetry information in preference to the above space-group names.
They are only intended as comments.
;

loop_
_space_group_symop_operation_xyz
'x, y, z'
'-x, y, -z+1/2'
'x+1/2, y+1/2, z'
'-x+1/2, y+1/2, -z+1/2'
'-x, -y, -z'
'x, -y, z-1/2'
'-x+1/2, -y+1/2, -z'
'x+1/2, -y+1/2, z-1/2'

loop_
_atom_site_type_symbol
_atom_site_label
_atom_site_fract_x
_atom_site_fract_y
_atom_site_fract_z
_atom_site_U_iso_or_equiv
_atom_site_adp_type
_atom_site_calc_flag
_atom_site_occupancy
C C1 0.1647(2) 0.5874(7) 0.6545(3) 0.0857(13) Uani d 1
H H1A 0.1554 0.6218 0.7003 0.103 Uiso calc 1
H H1B 0.1810 0.7079 0.6343 0.103 Uiso calc 1
H H1C 0.1268 0.5418 0.6243 0.103 Uiso calc 1
C C2 0.2293(2) 0.3567(7) 0.5941(2) 0.0754(12) Uani d 1
H H2A 0.2602 0.2476 0.6026 0.091 Uiso calc 1
H H2B 0.1926 0.3071 0.5628 0.091 Uiso calc 1
H H2C 0.2468 0.4732 0.5728 0.091 Uiso calc 1
N N1 0.21164(14) 0.4215(5) 0.66167(15) 0.0564(7) Uani d 1
H H3A 0.1965 0.3117 0.6815 0.091(14) Uiso calc 1
H H3B 0.2462 0.4640 0.6906 0.085(14) Uiso calc 1
C C3 0.38888(14) 0.5454(5) 0.67852(15) 0.0394(7) Uani d 1
C C4 0.37102(14) 0.6636(5) 0.61645(15) 0.0432(7) Uani d 1
C C5 0.38628(15) 0.5967(5) 0.55256(15) 0.0482(8) Uani d 1
H H5 0.3741 0.6770 0.5122 0.064(10) Uiso calc 1
C C6 0.41882(14) 0.4154(5) 0.54760(15) 0.0432(7) Uani d 1
C C7 0.43852(14) 0.2946(5) 0.61005(15) 0.0438(8) Uani d 1
C C8 0.42165(15) 0.3674(5) 0.67438(15) 0.0452(8) Uani d 1
H H8 0.4337 0.2893 0.7153 0.057(10) Uiso calc 1
C C9 0.36954(16) 0.5969(5) 0.74900(15) 0.0439(7) Uani d 1
C C10 0.43132(15) 0.3464(6) 0.47806(16) 0.0498(8) Uani d 1
N N2 0.33726(14) 0.8558(5) 0.61761(15) 0.0572(8) Uani d 1
N N3 0.47084(14) 0.1170(5) 0.61051(16) 0.0613(8) Uani d 1
H H6A 0.4812 0.0484 0.6493 0.077(13) Uiso calc 1
H H6B 0.4813 0.0712 0.5721 0.076(13) Uiso calc 1
O O1 0.31397(11) 0.5663(4) 0.75635(12) 0.0555(6) Uani d 1
O O2 0.41281(11) 0.6591(4) 0.79741(11) 0.0609(7) Uani d 1
O O3 0.40789(14) 0.4728(4) 0.42515(13) 0.0717(8) Uani d 1
H H9 0.4136 0.4220 0.3876 0.17(3) Uiso calc 1
O O4 0.45861(13) 0.1878(5) 0.46819(12) 0.0748(8) Uani d 1
O O5 0.33347(14) 0.9371(4) 0.67470(13) 0.0740(8) Uani d 1
O O6 0.31376(18) 0.9364(5) 0.56135(15) 0.1048(13) Uani d 1
O O7 0.5000 0.9096(6) 0.7500 0.0556(9) Uani d 1
H H7 0.529(2) 0.826(7) 0.737(2) 0.100(16) Uiso d 1

loop_
_atom_site_aniso_label
_atom_site_aniso_U_11
_atom_site_aniso_U_22
_atom_site_aniso_U_33
_atom_site_aniso_U_12
_atom_site_aniso_U_13
_atom_site_aniso_U_23
C1 0.089(3) 0.071(3) 0.095(3) 0.013(2) 0.009(2) -0.005(2)
C2 0.076(3) 0.085(3) 0.066(3) -0.001(2) 0.014(2) -0.010(2)
N1 0.0667(19) 0.0524(19) 0.0493(16) -0.0100(15) 0.0074(15) 0.0073(14)
C3 0.0457(17) 0.0415(18) 0.0313(15) -0.0016(15) 0.0076(13) -0.0029(12)
C4 0.0538(18) 0.0402(19) 0.0362(16) 0.0059(15) 0.0092(13) 0.0002(13)
C5 0.063(2) 0.048(2) 0.0341(17) 0.0029(16) 0.0104(14) 0.0042(14)
C6 0.0530(18) 0.044(2) 0.0338(16) 0.0026(15) 0.0096(13) -0.0021(13)
C7 0.0474(18) 0.044(2) 0.0402(18) 0.0049(15) 0.0076(14) -0.0007(13)
C8 0.0552(19) 0.048(2) 0.0331(16) 0.0017(16) 0.0096(13) 0.0048(14)
C9 0.057(2) 0.043(2) 0.0333(16) -0.0007(15) 0.0129(14) 0.0009(13)
C10 0.058(2) 0.054(2) 0.0387(17) 0.0031(17) 0.0117(15) -0.0022(16)
N2 0.075(2) 0.0490(19) 0.0479(17) 0.0158(15) 0.0123(14) 0.0025(14)
N3 0.082(2) 0.058(2) 0.0458(17) 0.0266(16) 0.0178(14) 0.0051(14)
O1 0.0532(14) 0.0672(17) 0.0488(13) -0.0041(11) 0.0169(10) -0.0068(11)
O2 0.0691(16) 0.0805(19) 0.0338(11) -0.0170(13) 0.0105(11) -0.0075(11)
O3 0.106(2) 0.0723(19) 0.0376(13) 0.0244(15) 0.0160(14) 0.0045(12)
O4 0.101(2) 0.075(2) 0.0511(15) 0.0311(17) 0.0185(13) -0.0058(13)
O5 0.118(2) 0.0561(17) 0.0507(16) 0.0237(15) 0.0234(14) -0.0048(12)
O6 0.165(3) 0.096(2) 0.0505(16) 0.075(2) 0.0096(18) 0.0136(16)
O7 0.059(2) 0.056(2) 0.052(2) 0.000 0.0088(16) 0.000

loop_
_atom_type_symbol
_atom_type_description
_atom_type_scat_dispersion_real
_atom_type_scat_dispersion_imag
_atom_type_scat_source
C C 0.0033 0.0016 'International Tables Vol C Tables 4.2.6.8 and 6.1.1.4'
N N 0.0061 0.0033 'International Tables Vol C Tables 4.2.6.8 and 6.1.1.4'
O O 0.0106 0.0060 'International Tables Vol C Tables 4.2.6.8 and 6.1.1.4'
H H 0.0000 0.0000 'International Tables Vol C Tables 4.2.6.8 and 6.1.1.4'

loop_
_geom_angle_atom_site_label_1
_geom_angle_atom_site_label_2
_geom_angle_atom_site_label_3
_geom_angle
N1 C1 H1A 109.5
N1 C1 H1B 109.5
H1A C1 H1B 109.5
N1 C1 H1C 109.5
H1A C1 H1C 109.5
H1B C1 H1C 109.5
N1 C2 H2A 109.5
N1 C2 H2B 109.5
H2A C2 H2B 109.5
N1 C2 H2C 109.5
H2A C2 H2C 109.5
H2B C2 H2C 109.5
C1 N1 C2 113.8(3)
C1 N1 H3A 108.8
C2 N1 H3A 108.8
C1 N1 H3B 108.8
C2 N1 H3B 108.8
H3A N1 H3B 107.7
C8 C3 C4 118.3(3)
C8 C3 C9 117.5(3)
C4 C3 C9 124.0(3)
C5 C4 C3 120.5(3)
C5 C4 N2 118.5(3)
C3 C4 N2 121.0(3)
C6 C5 C4 121.7(3)
C6 C5 H5 119.2
C4 C5 H5 119.2
C5 C6 C7 119.0(3)
C5 C6 C10 119.6(3)
C7 C6 C10 121.4(3)
N3 C7 C8 119.0(3)
N3 C7 C6 123.3(3)
C8 C7 C6 117.7(3)
C3 C8 C7 122.8(3)
C3 C8 H8 118.6
C7 C8 H8 118.6
O1 C9 O2 124.6(3)
O1 C9 C3 118.9(3)
O2 C9 C3 116.4(3)
O4 C10 O3 121.8(3)
O4 C10 C6 124.5(3)
O3 C10 C6 113.7(3)
O6 N2 O5 121.7(3)
O6 N2 C4 118.9(3)
O5 N2 C4 119.5(3)
C7 N3 H6A 120.0
C7 N3 H6B 120.0
H6A N3 H6B 120.0
C10 O3 H9 109.5

loop_
_geom_bond_atom_site_label_1
_geom_bond_atom_site_label_2
_geom_bond_distance
C1 N1 1.458(5)
C1 H1A 0.9600
C1 H1B 0.9600
C1 H1C 0.9600
C2 N1 1.474(4)
C2 H2A 0.9600
C2 H2B 0.9600
C2 H2C 0.9600
N1 H3A 0.8900
N1 H3B 0.8900
C3 C8 1.354(4)
C3 C4 1.409(4)
C3 C9 1.519(4)
C4 C5 1.391(4)
C4 N2 1.435(4)
C5 C6 1.371(4)
C5 H5 0.9300
C6 C7 1.430(4)
C6 C10 1.475(4)
C7 N3 1.336(4)
C7 C8 1.425(4)
C8 H8 0.9300
C9 O1 1.243(4)
C9 O2 1.261(4)
C10 O4 1.208(4)
C10 O3 1.330(4)
N2 O6 1.225(4)
N2 O5 1.229(3)
N3 H6A 0.8600
N3 H6B 0.8600
O3 H9 0.8200
O7 H7 0.89(4)

loop_
_geom_hbond_atom_site_label_D
_geom_hbond_atom_site_label_H
_geom_hbond_atom_site_label_A
_geom_hbond_site_symmetry_A
_geom_hbond_distance_DH
_geom_hbond_distance_HA
_geom_hbond_distance_DA
_geom_hbond_angle_DHA
N1 H3B O1 . 0.89 1.87 2.761(4) 174.8
N1 H3A O1 4_546 0.89 2.01 2.880(4) 164.1
N3 H6B O4 . 0.86 2.11 2.736(4) 129.7
N3 H6B O4 5_656 0.86 2.32 3.035(4) 140.8
N3 H6A O7 1_545 0.86 2.10 2.959(3) 172.7
O3 H9 O2 6_565 0.82 1.80 2.614(3) 168.7
O7 H7 O2 2_656 0.89(4) 1.85(4) 2.743(3) 176(4)
